data_4304963
loop_
_publ_author_name
'Qisheng Lin'
'John D. Corbett'

_publ_contact_author_address
;Dept. of Chem.
Iowa State University
Ames, IA, 50011
;
_publ_contact_author_email jcorbett@iastate.edu
_publ_contact_author_name 'John D. Corbett'
_publ_section_title
;
Interpenetrating Networks of Three-Dimensional Penrose Tiles in CaAu3Ga,
the Structurally Simplest Cubic Approximant of an Icosahedral Quasicrystal
;
_journal_name_full 'Inorganic Chemistry'
_journal_page_first 3462
_journal_page_last 3464
_journal_paper_doi 10.1021/ic800087q
_journal_volume 47
_journal_year 2008
_chemical_formula_sum 'Au3.11 Ca Ga0.89'
_chemical_formula_weight 714.54
_chemical_name_systematic
; 
 ? 
;
_space_group_IT_number 205
_symmetry_cell_setting cubic
_symmetry_space_group_name_Hall '-P 2ac 2ab 3'
_symmetry_space_group_name_H-M 'P a -3'
_atom_sites_solution_hydrogens geom
_atom_sites_solution_primary direct
_atom_sites_solution_secondary difmap
_audit_creation_method SHELXL-97
_cell_angle_alpha 90.00
_cell_angle_beta 90.00
_cell_angle_gamma 90.00
_cell_formula_units_Z 8
_cell_length_a 9.1107(5)
_cell_length_b 9.1107(5)
_cell_length_c 9.1107(5)
_cell_measurement_temperature 273(2)
_cell_volume 756.23(7)
_computing_structure_refinement 'SHELXL-97 (Sheldrick, 1997)'
_computing_structure_solution 'SHELXS-97 (Sheldrick, 1990)'
_diffrn_ambient_temperature 273(2)
_diffrn_measured_fraction_theta_full 0.984
_diffrn_measured_fraction_theta_max 0.984
_diffrn_radiation_monochromator graphite
_diffrn_radiation_source 'fine-focus sealed tube'
_diffrn_radiation_type MoK\a
_diffrn_radiation_wavelength 0.71073
_diffrn_reflns_av_R_equivalents 0.0665
_diffrn_reflns_av_sigmaI/netI 0.0276
_diffrn_reflns_limit_h_max 12
_diffrn_reflns_limit_h_min -7
_diffrn_reflns_limit_k_max 12
_diffrn_reflns_limit_k_min -11
_diffrn_reflns_limit_l_max 12
_diffrn_reflns_limit_l_min -11
_diffrn_reflns_number 4246
_diffrn_reflns_theta_full 28.22
_diffrn_reflns_theta_max 28.22
_diffrn_reflns_theta_min 3.87
_exptl_absorpt_coefficient_mu 127.624
_exptl_absorpt_correction_T_max 0.000770
_exptl_absorpt_correction_T_min 0.000108
_exptl_absorpt_correction_type multi-scan
_exptl_absorpt_process_details '(SADABS; Sheldrick, 2003)'
_exptl_crystal_density_diffrn 12.552
_exptl_crystal_density_method 'not measured'
_exptl_crystal_F_000 2346
_refine_diff_density_max 3.085
_refine_diff_density_min -2.896
_refine_diff_density_rms 0.591
_refine_ls_extinction_coef 0.00048(12)
_refine_ls_extinction_expression Fc^*^=kFc[1+0.001xFc^2^\l^3^/sin(2\q)]^-1/4^
_refine_ls_extinction_method SHELXL
_refine_ls_goodness_of_fit_ref 1.169
_refine_ls_hydrogen_treatment mixed
_refine_ls_matrix_type full
_refine_ls_number_parameters 18
_refine_ls_number_reflns 311
_refine_ls_number_restraints 0
_refine_ls_restrained_S_all 1.169
_refine_ls_R_factor_all 0.0321
_refine_ls_R_factor_gt 0.0309
_refine_ls_shift/su_max 0.000
_refine_ls_shift/su_mean 0.000
_refine_ls_structure_factor_coef Fsqd
_refine_ls_weighting_details 'calc w=1/[\s^2^(Fo^2^)+(0.0395P)^2^+31.5989P] where P=(Fo^2^+2Fc^2^)/3'
_refine_ls_weighting_scheme calc
_refine_ls_wR_factor_gt 0.0799
_refine_ls_wR_factor_ref 0.0810
_reflns_number_gt 300
_reflns_number_total 311
_reflns_threshold_expression >2sigma(I)
_cod_data_source_file ic800087q-file001_2.cif
_cod_data_source_block CaAu3.11Ga0.89
_cod_database_code 4304963

loop_
_symmetry_equiv_pos_as_xyz
'x, y, z'
'-x+1/2, -y, z+1/2'
'-x, y+1/2, -z+1/2'
'x+1/2, -y+1/2, -z'
'z, x, y'
'z+1/2, -x+1/2, -y'
'-z+1/2, -x, y+1/2'
'-z, x+1/2, -y+1/2'
'y, z, x'
'-y, z+1/2, -x+1/2'
'y+1/2, -z+1/2, -x'
'-y+1/2, -z, x+1/2'
'-x, -y, -z'
'x-1/2, y, -z-1/2'
'x, -y-1/2, z-1/2'
'-x-1/2, y-1/2, z'
'-z, -x, -y'
'-z-1/2, x-1/2, y'
'z-1/2, x, -y-1/2'
'z, -x-1/2, y-1/2'
'-y, -z, -x'
'y, -z-1/2, x-1/2'
'-y-1/2, z-1/2, x'
'y-1/2, z, -x-1/2'

loop_
_atom_site_label
_atom_site_type_symbol
_atom_site_fract_x
_atom_site_fract_y
_atom_site_fract_z
_atom_site_U_iso_or_equiv
_atom_site_adp_type
_atom_site_occupancy
_atom_site_symmetry_multiplicity
_atom_site_calc_flag
_atom_site_refinement_flags
_atom_site_disorder_assembly
_atom_site_disorder_group
Au Au 0.25856(6) 0.35269(6) 0.07941(5) 0.0169(3) Uani 1 1 d . . .
Ga Ga 0.0931(2) 0.0931(2) 0.0931(2) 0.0279(12) Uani 0.891(11) 3 d SP . .
Au1 Au 0.0931(2) 0.0931(2) 0.0931(2) 0.0279(12) Uani 0.109(11) 3 d SP . .
Ca Ca 0.3931(3) 0.3931(3) 0.3931(3) 0.0130(9) Uani 1 3 d S . .

loop_
_atom_site_aniso_label
_atom_site_aniso_U_11
_atom_site_aniso_U_22
_atom_site_aniso_U_33
_atom_site_aniso_U_23
_atom_site_aniso_U_13
_atom_site_aniso_U_12
Au 0.0212(4) 0.0150(4) 0.0144(4) -0.00364(18) -0.00316(18) 0.00269(18)
Ga 0.0279(12) 0.0279(12) 0.0279(12) 0.0157(7) 0.0157(7) 0.0157(7)
Au1 0.0279(12) 0.0279(12) 0.0279(12) 0.0157(7) 0.0157(7) 0.0157(7)
Ca 0.0130(9) 0.0130(9) 0.0130(9) -0.0003(9) -0.0003(9) -0.0003(9)

loop_
_atom_type_symbol
_atom_type_description
_atom_type_scat_dispersion_real
_atom_type_scat_dispersion_imag
_atom_type_scat_source
Ca Ca 0.2262 0.3064 'International Tables Vol C Tables 4.2.6.8 and 6.1.1.4'
Ga Ga 0.2307 1.6083 'International Tables Vol C Tables 4.2.6.8 and 6.1.1.4'
Au Au -2.0133 8.8022 'International Tables Vol C Tables 4.2.6.8 and 6.1.1.4'

loop_
_geom_bond_atom_site_label_1
_geom_bond_atom_site_label_2
_geom_bond_distance
_geom_bond_site_symmetry_2
_geom_bond_publ_flag
Au Au 2.5768(9) 16_665 ?
Au Ga 2.5768(9) 16_665 ?
Au Ga 2.807(2) . ?
Au Au 2.8210(6) 20_565 ?
Au Au 2.8210(6) 23_665 ?
Au Ca 3.0656(17) 15_565 ?
Au Au 3.0982(10) 9 ?
Au Au 3.0982(10) 5 ?
Au Au 3.1085(8) 22_565 ?
Au Au 3.1085(8) 19_656 ?
Au Ca 3.131(4) . ?
Ga Au 2.5768(9) 20_565 ?
Ga Au 2.5768(9) 16_655 ?
Ga Au 2.5768(9) 24_556 ?
Ga Au 2.807(2) 9 ?
Ga Au 2.807(2) 5 ?
Ga Au 2.940(6) 13 ?
Ga Ga 2.940(6) 13 ?
Ga Ca 3.2871(9) 15_565 ?
Ga Ca 3.2871(9) 14_556 ?
Ga Ca 3.2871(9) 16_655 ?
Ca Au 3.0655(17) 19_656 ?
Ca Au 3.0656(17) 23_665 ?
Ca Au 3.0656(17) 15_566 ?
Ca Au 3.131(4) 9 ?
Ca Au 3.131(4) 5 ?
Ca Au 3.187(2) 10_655 ?
Ca Au 3.187(2) 2_565 ?
Ca Au 3.187(2) 6_556 ?
Ca Au 3.2871(9) 16_665 ?
Ca Ga 3.2871(9) 16_665 ?
Ca Au 3.2871(9) 14_656 ?
